data_7028772
loop_
_publ_author_name
'Hu, Ying'
'An, Haiyan'
'Liu, Xuan'
'Yin, Jiqiu'
'Wang, Huilong'
'Zhang, Hua'
'Wang, Lin'

_publ_section_title
;
 pH-controlled assembly of hybrid architectures based on Anderson-type
 polyoxometalates and silver coordination units.
;
_journal_issue 6
_journal_name_full 'Dalton transactions (Cambridge, England : 2003)'
_journal_page_first 2488
_journal_page_last 2498
_journal_paper_doi 10.1039/c3dt52987h
_journal_volume 43
_journal_year 2014
_chemical_formula_sum 'C32 H49 Ag2 Al Mo6 N4 Na2 O40'
_chemical_formula_weight 1994.09
_chemical_name_systematic
; 
 ? 
;
_space_group_IT_number 14
_symmetry_cell_setting monoclinic
_symmetry_space_group_name_Hall '-P 2ybc'
_symmetry_space_group_name_H-M 'P 1 21/c 1'
_atom_sites_solution_primary direct
_atom_sites_solution_secondary difmap
_audit_creation_method SHELXL-97
_cell_angle_alpha 90.00
_cell_angle_beta 101.6530(10)
_cell_angle_gamma 90.00
_cell_formula_units_Z 2
_cell_length_a 9.8882(2)
_cell_length_b 24.4954(5)
_cell_length_c 12.1347(2)
_cell_measurement_reflns_used 19102
_cell_measurement_temperature 220
_cell_measurement_theta_max 25.00
_cell_measurement_theta_min 1.90
_cell_volume 2878.63(10)
_computing_molecular_graphics 'Bruker SHELXTL'
_computing_publication_material 'Bruker SHELXTL'
_computing_structure_refinement 'SHELXL-97 (Sheldrick, 1997)'
_computing_structure_solution 'SHELXS-97 (Sheldrick, 1990)'
_diffrn_ambient_temperature 220
_diffrn_detector_area_resol_mean 0.01
_diffrn_measured_fraction_theta_full 0.997
_diffrn_measured_fraction_theta_max 0.997
_diffrn_measurement_device_type 'Bruker Smart Apex CCD'
_diffrn_measurement_method \w-2\q
_diffrn_radiation_monochromator graphite
_diffrn_radiation_source 'fine-focus sealed tube'
_diffrn_radiation_type MoK\a
_diffrn_radiation_wavelength 0.71073
_diffrn_reflns_av_R_equivalents 0.0258
_diffrn_reflns_av_unetI/netI 0.0221
_diffrn_reflns_limit_h_max 10
_diffrn_reflns_limit_h_min -11
_diffrn_reflns_limit_k_max 27
_diffrn_reflns_limit_k_min -29
_diffrn_reflns_limit_l_max 14
_diffrn_reflns_limit_l_min -14
_diffrn_reflns_number 19102
_diffrn_reflns_theta_full 25.00
_diffrn_reflns_theta_max 25.00
_diffrn_reflns_theta_min 1.90
_diffrn_standards_decay_% none
_diffrn_standards_interval_count 0
_diffrn_standards_interval_time 0
_diffrn_standards_number 0
_exptl_absorpt_coefficient_mu 2.068
_exptl_absorpt_correction_T_max 0.848
_exptl_absorpt_correction_T_min 0.780
_exptl_absorpt_correction_type empirical
_exptl_absorpt_process_details 'ABSCOR by T.Higashi 8 March, 1995'
_exptl_crystal_colour colorless
_exptl_crystal_density_diffrn 2.301
_exptl_crystal_density_method 'not measured'
_exptl_crystal_description 'triangular block'
_exptl_crystal_F_000 1940
_exptl_crystal_size_max 0.22
_exptl_crystal_size_mid 0.10
_exptl_crystal_size_min 0.08
_refine_diff_density_max 1.473
_refine_diff_density_min -1.495
_refine_diff_density_rms 0.127
_refine_ls_extinction_method none
_refine_ls_goodness_of_fit_ref 1.096
_refine_ls_hydrogen_treatment constr
_refine_ls_matrix_type full
_refine_ls_number_parameters 468
_refine_ls_number_reflns 5064
_refine_ls_number_restraints 79
_refine_ls_restrained_S_all 1.109
_refine_ls_R_factor_all 0.0372
_refine_ls_R_factor_gt 0.0354
_refine_ls_shift/su_max 0.001
_refine_ls_shift/su_mean 0.000
_refine_ls_structure_factor_coef Fsqd
_refine_ls_weighting_details 'calc w=1/[\s^2^(Fo^2^)+(0.0403P)^2^+14.5822P] where P=(Fo^2^+2Fc^2^)/3'
_refine_ls_weighting_scheme calc
_refine_ls_wR_factor_gt 0.0926
_refine_ls_wR_factor_ref 0.0939
_reflns_number_gt 4827
_reflns_number_total 5064
_reflns_threshold_expression >2sigma(I)
_cod_data_source_file c3dt52987h.txt
_cod_data_source_block 2
_cod_depositor_comments
;
The following automatic conversions were performed:

'_symmetry_cell_setting' value 'Monoclinic' changed to 'monoclinic'
according to
/usr/data/users/saulius/automatic-downloads/current/RSC/lib/dictionaries/cif_core.dic
dictionary named 'cif_core.dic' version 2.4.2 from 2011-04-26.

Automatic conversion script
Id: cif_fix_values 2281 2013-09-26 08:29:07Z andrius 
;
_cod_original_sg_symbol_H-M P2(1)/c
_cod_database_code 7028772

loop_
_symmetry_equiv_pos_as_xyz
'x, y, z'
'-x, y+1/2, -z+1/2'
'-x, -y, -z'
'x, -y-1/2, z-1/2'

loop_
_atom_site_label
_atom_site_type_symbol
_atom_site_fract_x
_atom_site_fract_y
_atom_site_fract_z
_atom_site_U_iso_or_equiv
_atom_site_adp_type
_atom_site_occupancy
_atom_site_symmetry_multiplicity
_atom_site_calc_flag
_atom_site_refinement_flags
_atom_site_disorder_assembly
_atom_site_disorder_group
Mo1 Mo 1.11553(4) 0.100867(17) 0.36331(4) 0.02471(12) Uani 1 1 d . . .
Mo2 Mo 0.87625(5) 0.016487(17) 0.22759(3) 0.02513(12) Uani 1 1 d . . .
Mo3 Mo 0.76202(4) -0.085087(17) 0.36678(4) 0.02490(12) Uani 1 1 d . . .
Ag1 Ag 0.81273(5) -0.26057(2) 0.72124(4) 0.04008(14) Uani 1 1 d . A .
Al1 Al 1.0000 0.0000 0.5000 0.0169(4) Uani 1 2 d S . .
O1 O 1.1706(3) 0.02798(13) 0.4817(3) 0.0211(7) Uani 1 1 d . . .
O2 O 0.9217(3) 0.05748(13) 0.4022(3) 0.0213(7) Uani 1 1 d . . .
O3 O 0.9709(3) -0.04384(13) 0.3658(3) 0.0214(7) Uani 1 1 d . . .
O4 O 1.1298(4) 0.12753(13) 0.5138(3) 0.0277(7) Uani 1 1 d . . .
O5 O 1.0612(4) 0.04342(14) 0.2521(3) 0.0277(7) Uani 1 1 d . . .
O6 O 0.7285(4) -0.01705(14) 0.2852(3) 0.0274(7) Uani 1 1 d . . .
O7 O 1.2819(4) 0.10872(16) 0.3471(3) 0.0357(9) Uani 1 1 d . B .
O8 O 1.0266(4) 0.15487(15) 0.2947(3) 0.0352(8) Uani 1 1 d . . .
O9 O 0.7844(4) 0.07306(15) 0.1714(3) 0.0323(8) Uani 1 1 d . . .
O10 O 0.8846(4) -0.02588(16) 0.1173(3) 0.0382(9) Uani 1 1 d . . .
O11 O 0.7703(4) -0.12992(16) 0.2602(3) 0.0385(9) Uani 1 1 d . . .
O12 O 0.6007(4) -0.09337(16) 0.3951(4) 0.0389(9) Uani 1 1 d . . .
O13 O 0.3168(5) -0.33381(17) 1.2475(4) 0.0466(11) Uani 1 1 d . . .
O14 O 0.3110(4) -0.37839(16) 1.0871(3) 0.0380(9) Uani 1 1 d . . .
O16 O 1.1750(5) -0.1072(2) 0.3066(4) 0.0468(11) Uani 1 1 d . . .
C1 C 0.3441(5) -0.3383(2) 1.1451(4) 0.0289(11) Uani 1 1 d . . .
C2 C 0.4166(5) -0.2912(2) 1.1110(4) 0.0295(11) Uani 1 1 d . . .
H2A H 0.4216 -0.2587 1.1514 0.035 Uiso 1 1 calc R . .
C3 C 0.4756(5) -0.2950(2) 1.0215(4) 0.0289(11) Uani 1 1 d . . .
H3A H 0.4678 -0.3285 0.9849 0.035 Uiso 1 1 calc R . .
C4 C 0.5515(5) -0.2524(2) 0.9741(4) 0.0282(11) Uani 1 1 d . . .
C5 C 0.6210(5) -0.2669(2) 0.8905(4) 0.0299(11) Uani 1 1 d . A .
H5A H 0.6179 -0.3033 0.8679 0.036 Uiso 1 1 calc R . .
C6 C 0.6931(6) -0.1793(2) 0.8713(5) 0.0398(13) Uani 1 1 d . A .
H6A H 0.7409 -0.1541 0.8364 0.048 Uiso 1 1 calc R . .
C7 C 0.6256(7) -0.1610(3) 0.9535(6) 0.0473(15) Uani 1 1 d . . .
H7A H 0.6284 -0.1243 0.9734 0.057 Uiso 1 1 calc R . .
C8 C 0.5540(6) -0.1979(2) 1.0053(5) 0.0387(13) Uani 1 1 d . . .
H8A H 0.5077 -0.1864 1.0607 0.046 Uiso 1 1 calc R . .
O15 O 1.2801(14) -0.1766(5) 0.2636(10) 0.045(3) Uani 0.60(2) 1 d P A 1
C9 C 1.1900(14) -0.1512(6) 0.3142(11) 0.033(3) Uani 0.60(2) 1 d PU A 1
C10 C 1.1130(12) -0.1864(6) 0.3807(9) 0.032(3) Uani 0.60(2) 1 d PU A 1
C11 C 1.1366(10) -0.2397(5) 0.3926(8) 0.031(3) Uani 0.60(2) 1 d PU A 1
O15A O 1.3251(17) -0.1654(6) 0.2253(14) 0.051(4) Uani 0.40(2) 1 d P A 2
C9A C 1.233(3) -0.1605(9) 0.2872(18) 0.028(5) Uani 0.40(2) 1 d PU A 2
C10A C 1.1886(15) -0.2115(6) 0.3350(11) 0.034(5) Uani 0.40(2) 1 d PU A 2
C11A C 1.1043(18) -0.2106(9) 0.4048(15) 0.028(4) Uani 0.40(2) 1 d PU A 2
C12 C 1.0687(7) -0.2694(3) 0.4641(5) 0.0499(17) Uani 1 1 d . . .
C13 C 0.9861(6) -0.2532(2) 0.5389(4) 0.0351(12) Uani 1 1 d . A .
H13A H 0.9683 -0.2162 0.5458 0.042 Uiso 1 1 calc R . .
C14 C 0.9566(7) -0.3420(3) 0.5903(5) 0.0438(14) Uani 1 1 d . A .
H14A H 0.9171 -0.3672 0.6317 0.053 Uiso 1 1 calc R . .
C15 C 1.0401(8) -0.3604(3) 0.5190(6) 0.059(2) Uani 1 1 d . . .
H15A H 1.0571 -0.3976 0.5143 0.071 Uiso 1 1 calc R A .
C16 C 1.0957(8) -0.3256(4) 0.4576(6) 0.064(2) Uani 1 1 d . A .
H16A H 1.1524 -0.3382 0.4105 0.076 Uiso 1 1 calc R . .
N1 N 0.9313(5) -0.28884(19) 0.6010(4) 0.0325(10) Uani 1 1 d . . .
N2 N 0.6929(5) -0.23162(19) 0.8398(4) 0.0326(10) Uani 1 1 d . . .
Na1 Na 1.4867(3) 0.06125(13) 0.4288(3) 0.0695(8) Uani 1 1 d D . .
OW1 O 1.4896(13) 0.0283(4) 0.2856(8) 0.062(3) Uani 0.50 1 d PDU B 3
OW2 O 1.4823(13) 0.0479(5) 0.2445(12) 0.061(3) Uani 0.50 1 d PU B 4
OW3 O 1.3546(14) -0.0331(6) 0.4067(9) 0.034(3) Uani 0.50 1 d P . 5
OW4 O 1.3841(15) -0.0278(6) 0.4583(13) 0.052(4) Uani 0.50 1 d P . 6
OW5 O 1.2313(12) -0.0007(5) 0.1130(10) 0.044(3) Uani 0.50 1 d PU . .
OW6 O 1.2412(14) 0.0281(6) 0.1091(12) 0.067(4) Uani 0.50 1 d PU . .
OW7 O 1.389(2) -0.0816(8) 0.1351(19) 0.106(6) Uani 0.50 1 d PU . .
OW8 O 1.409(2) -0.1064(8) 0.1639(15) 0.093(5) Uani 0.50 1 d PU . .

loop_
_atom_site_aniso_label
_atom_site_aniso_U_11
_atom_site_aniso_U_22
_atom_site_aniso_U_33
_atom_site_aniso_U_23
_atom_site_aniso_U_13
_atom_site_aniso_U_12
Mo1 0.0307(2) 0.0182(2) 0.0283(2) 0.00666(16) 0.01321(18) 0.00393(16)
Mo2 0.0335(2) 0.0232(2) 0.0192(2) 0.00212(16) 0.00650(17) 0.00587(17)
Mo3 0.0279(2) 0.0194(2) 0.0282(2) -0.00371(16) 0.00763(17) -0.00101(16)
Ag1 0.0398(3) 0.0528(3) 0.0315(2) 0.00285(19) 0.01654(18) 0.0062(2)
Al1 0.0196(9) 0.0135(9) 0.0186(9) 0.0019(7) 0.0065(7) 0.0027(7)
O1 0.0251(17) 0.0177(15) 0.0222(16) 0.0021(12) 0.0090(13) 0.0018(13)
O2 0.0262(17) 0.0161(15) 0.0229(16) 0.0028(12) 0.0082(13) 0.0048(13)
O3 0.0284(17) 0.0163(15) 0.0208(15) 0.0001(12) 0.0080(13) 0.0033(13)
O4 0.037(2) 0.0167(16) 0.0323(18) 0.0016(14) 0.0133(15) 0.0039(14)
O5 0.036(2) 0.0269(18) 0.0231(16) 0.0014(14) 0.0137(14) 0.0042(15)
O6 0.0271(18) 0.0272(18) 0.0275(18) 0.0002(14) 0.0043(14) 0.0023(14)
O7 0.036(2) 0.035(2) 0.041(2) 0.0061(17) 0.0181(17) -0.0018(16)
O8 0.046(2) 0.0239(18) 0.036(2) 0.0076(15) 0.0103(17) 0.0079(16)
O9 0.038(2) 0.032(2) 0.0267(18) 0.0061(15) 0.0045(15) 0.0080(16)
O10 0.053(2) 0.037(2) 0.0256(18) -0.0040(16) 0.0098(17) 0.0051(18)
O11 0.046(2) 0.032(2) 0.038(2) -0.0120(17) 0.0080(17) -0.0024(17)
O12 0.032(2) 0.028(2) 0.059(3) -0.0041(18) 0.0159(18) -0.0038(16)
O13 0.063(3) 0.042(2) 0.043(2) -0.0149(19) 0.029(2) -0.019(2)
O14 0.050(2) 0.033(2) 0.035(2) -0.0065(17) 0.0185(18) -0.0137(18)
O16 0.045(3) 0.057(3) 0.043(2) 0.000(2) 0.0188(19) -0.005(2)
C1 0.026(3) 0.031(3) 0.032(3) -0.005(2) 0.011(2) -0.002(2)
C2 0.026(3) 0.027(3) 0.037(3) -0.005(2) 0.010(2) -0.002(2)
C3 0.026(3) 0.026(3) 0.035(3) -0.003(2) 0.007(2) 0.000(2)
C4 0.024(2) 0.030(3) 0.032(3) 0.004(2) 0.008(2) 0.002(2)
C5 0.028(3) 0.030(3) 0.033(3) 0.001(2) 0.008(2) 0.004(2)
C6 0.047(3) 0.036(3) 0.039(3) 0.012(2) 0.016(3) -0.004(3)
C7 0.061(4) 0.028(3) 0.060(4) 0.000(3) 0.027(3) -0.002(3)
C8 0.044(3) 0.032(3) 0.046(3) -0.002(2) 0.022(3) 0.000(2)
O15 0.053(7) 0.048(6) 0.040(6) -0.003(4) 0.022(5) 0.021(5)
C9 0.025(5) 0.044(7) 0.030(5) -0.006(5) 0.007(4) 0.009(5)
C10 0.037(5) 0.032(6) 0.028(5) 0.002(4) 0.008(4) 0.001(5)
C11 0.035(5) 0.033(6) 0.027(5) -0.005(4) 0.005(4) 0.004(4)
O15A 0.070(9) 0.044(8) 0.055(8) 0.002(6) 0.049(7) 0.009(6)
C9A 0.034(9) 0.023(8) 0.029(8) -0.002(6) 0.009(7) -0.002(7)
C10A 0.040(7) 0.034(7) 0.032(7) 0.001(5) 0.015(5) 0.005(5)
C11A 0.031(7) 0.024(8) 0.028(7) -0.003(6) 0.006(5) -0.004(6)
C12 0.039(3) 0.090(5) 0.021(3) 0.000(3) 0.006(2) -0.008(3)
C13 0.043(3) 0.033(3) 0.030(3) 0.001(2) 0.007(2) -0.001(2)
C14 0.055(4) 0.035(3) 0.039(3) 0.001(3) 0.005(3) 0.005(3)
C15 0.063(5) 0.055(4) 0.055(4) -0.022(4) 0.002(4) 0.021(4)
C16 0.049(4) 0.101(7) 0.041(4) -0.032(4) 0.011(3) 0.014(4)
N1 0.038(3) 0.033(2) 0.027(2) 0.0009(18) 0.0099(19) 0.004(2)
N2 0.033(2) 0.036(3) 0.031(2) 0.0075(19) 0.0111(19) 0.0027(19)
Na1 0.0499(16) 0.0649(19) 0.093(2) 0.0151(17) 0.0140(15) -0.0044(14)
OW1 0.037(5) 0.044(6) 0.109(8) 0.030(5) 0.024(5) 0.010(5)
OW2 0.044(5) 0.035(5) 0.104(7) -0.012(5) 0.015(6) 0.010(5)
OW3 0.028(5) 0.034(6) 0.040(6) -0.009(5) 0.010(5) 0.010(4)
OW4 0.048(9) 0.025(5) 0.095(11) -0.012(8) 0.044(9) 0.004(5)
OW5 0.044(5) 0.050(5) 0.040(5) 0.001(5) 0.009(4) 0.011(5)
OW6 0.052(6) 0.100(8) 0.052(6) -0.010(7) 0.020(5) -0.003(7)
OW7 0.105(9) 0.102(10) 0.124(10) -0.004(8) 0.055(8) 0.018(8)
OW8 0.090(8) 0.116(10) 0.086(8) -0.029(7) 0.046(7) -0.027(8)

loop_
_atom_type_symbol
_atom_type_description
_atom_type_scat_dispersion_real
_atom_type_scat_dispersion_imag
_atom_type_scat_source
C C 0.0033 0.0016 'International Tables Vol C Tables 4.2.6.8 and 6.1.1.4'
H H 0.0000 0.0000 'International Tables Vol C Tables 4.2.6.8 and 6.1.1.4'
N N 0.0061 0.0033 'International Tables Vol C Tables 4.2.6.8 and 6.1.1.4'
O O 0.0106 0.0060 'International Tables Vol C Tables 4.2.6.8 and 6.1.1.4'
Al Al 0.0645 0.0514 'International Tables Vol C Tables 4.2.6.8 and 6.1.1.4'
Mo Mo -1.6832 0.6857 'International Tables Vol C Tables 4.2.6.8 and 6.1.1.4'
Ag Ag -0.8971 1.1015 'International Tables Vol C Tables 4.2.6.8 and 6.1.1.4'
Na Na 0.0362 0.0249 'International Tables Vol C Tables 4.2.6.8 and 6.1.1.4'

loop_
_geom_angle_atom_site_label_1
_geom_angle_atom_site_label_2
_geom_angle_atom_site_label_3
_geom_angle
_geom_angle_site_symmetry_1
_geom_angle_site_symmetry_3
O7 Mo1 O8 105.64(18) . .
O7 Mo1 O4 100.64(17) . .
O8 Mo1 O4 97.56(16) . .
O7 Mo1 O5 97.97(17) . .
O8 Mo1 O5 100.33(17) . .
O4 Mo1 O5 149.58(14) . .
O7 Mo1 O1 92.74(15) . .
O8 Mo1 O1 160.73(15) . .
O4 Mo1 O1 72.86(12) . .
O5 Mo1 O1 82.44(13) . .
O7 Mo1 O2 158.36(15) . .
O8 Mo1 O2 95.10(15) . .
O4 Mo1 O2 82.35(13) . .
O5 Mo1 O2 71.76(12) . .
O1 Mo1 O2 67.45(11) . .
O10 Mo2 O9 106.49(18) . .
O10 Mo2 O5 97.78(17) . .
O9 Mo2 O5 101.30(17) . .
O10 Mo2 O6 100.69(18) . .
O9 Mo2 O6 96.24(16) . .
O5 Mo2 O6 149.68(14) . .
O10 Mo2 O3 96.00(15) . .
O9 Mo2 O3 156.27(14) . .
O5 Mo2 O3 82.64(13) . .
O6 Mo2 O3 71.73(13) . .
O10 Mo2 O2 162.38(16) . .
O9 Mo2 O2 90.16(14) . .
O5 Mo2 O2 72.76(12) . .
O6 Mo2 O2 82.74(13) . .
O3 Mo2 O2 68.45(11) . .
O12 Mo3 O11 105.36(19) . .
O12 Mo3 O4 100.60(18) . 3_756
O11 Mo3 O4 96.77(17) . 3_756
O12 Mo3 O6 97.76(17) . .
O11 Mo3 O6 101.29(17) . .
O4 Mo3 O6 149.76(15) 3_756 .
O12 Mo3 O1 92.45(16) . 3_756
O11 Mo3 O1 160.81(16) . 3_756
O4 Mo3 O1 72.50(13) 3_756 3_756
O6 Mo3 O1 82.94(13) . 3_756
O12 Mo3 O3 158.05(15) . .
O11 Mo3 O3 95.61(16) . .
O4 Mo3 O3 82.99(13) 3_756 .
O6 Mo3 O3 71.34(13) . .
O1 Mo3 O3 67.77(11) 3_756 .
N2 Ag1 N1 179.29(17) . .
O1 Al1 O1 180.00(18) 3_756 .
O1 Al1 O2 85.31(13) 3_756 3_756
O1 Al1 O2 94.69(13) . 3_756
O1 Al1 O2 94.69(13) 3_756 .
O1 Al1 O2 85.31(13) . .
O2 Al1 O2 180.00(16) 3_756 .
O1 Al1 O3 95.07(13) 3_756 3_756
O1 Al1 O3 84.93(13) . 3_756
O2 Al1 O3 85.00(13) 3_756 3_756
O2 Al1 O3 95.00(13) . 3_756
O1 Al1 O3 84.93(13) 3_756 .
O1 Al1 O3 95.07(13) . .
O2 Al1 O3 95.00(13) 3_756 .
O2 Al1 O3 85.00(13) . .
O3 Al1 O3 180.00(15) 3_756 .
Al1 O1 Mo1 104.71(14) . .
Al1 O1 Mo3 104.48(13) . 3_756
Mo1 O1 Mo3 91.21(11) . 3_756
Al1 O2 Mo2 103.30(13) . .
Al1 O2 Mo1 102.53(14) . .
Mo2 O2 Mo1 91.60(11) . .
Al1 O3 Mo2 103.24(13) . .
Al1 O3 Mo3 102.82(13) . .
Mo2 O3 Mo3 93.03(12) . .
Mo1 O4 Mo3 117.12(17) . 3_756
Mo2 O5 Mo1 118.60(17) . .
Mo2 O6 Mo3 119.31(17) . .
Mo1 O7 Na1 131.1(2) . .
Mo3 O12 Na1 127.7(2) . 3_756
C1 O14 Na1 113.2(4) . 2_746
C9 O16 C9A 23.1(9) . .
O14 C1 O13 121.8(5) . .
O14 C1 C2 124.4(5) . .
O13 C1 C2 113.8(4) . .
C3 C2 C1 119.7(5) . .
C2 C3 C4 127.6(5) . .
C5 C4 C8 117.7(5) . .
C5 C4 C3 118.2(5) . .
C8 C4 C3 124.0(5) . .
N2 C5 C4 123.8(5) . .
N2 C6 C7 123.0(5) . .
C8 C7 C6 119.0(6) . .
C7 C8 C4 119.4(5) . .
O16 C9 O15 121.0(13) . .
O16 C9 C10 122.8(14) . .
O15 C9 C10 116.2(14) . .
C11 C10 C9 122.0(11) . .
C10 C11 C12 118.7(10) . .
O15A C9A O16 121.2(13) . .
O15A C9A C10A 116(2) . .
O16 C9A C10A 122(2) . .
C11A C10A C9A 121.2(19) . .
C10A C11A C12 118.7(17) . .
C13 C12 C11 132.2(8) . .
C13 C12 C16 117.1(6) . .
C11 C12 C16 110.6(8) . .
C13 C12 C11A 103.7(9) . .
C11 C12 C11A 28.6(6) . .
C16 C12 C11A 139.2(9) . .
N1 C13 C12 122.6(6) . .
N1 C14 C15 121.7(6) . .
C16 C15 C14 120.6(7) . .
C15 C16 C12 119.6(6) . .
C14 N1 C13 118.4(5) . .
C14 N1 Ag1 121.0(4) . .
C13 N1 Ag1 120.5(4) . .
C6 N2 C5 117.1(5) . .
C6 N2 Ag1 122.4(4) . .
C5 N2 Ag1 120.4(4) . .
OW4 Na1 OW1 110.3(6) 3_856 .
OW4 Na1 OW2 122.6(5) 3_856 .
OW1 Na1 OW2 16.6(3) . .
OW4 Na1 O7 157.5(5) 3_856 .
OW1 Na1 O7 89.8(4) . .
OW2 Na1 O7 79.2(3) . .
OW4 Na1 OW3 10.7(6) 3_856 3_856
OW1 Na1 OW3 120.6(5) . 3_856
OW2 Na1 OW3 131.9(5) . 3_856
O7 Na1 OW3 148.9(4) . 3_856
OW4 Na1 OW4 75.2(6) 3_856 .
OW1 Na1 OW4 80.9(5) . .
OW2 Na1 OW4 95.2(5) . .
O7 Na1 OW4 98.8(4) . .
OW3 Na1 OW4 80.9(6) 3_856 .
OW4 Na1 O14 83.0(5) 3_856 2_756
OW1 Na1 O14 91.2(4) . 2_756
OW2 Na1 O14 82.3(4) . 2_756
O7 Na1 O14 107.68(17) . 2_756
OW3 Na1 O14 80.5(4) 3_856 2_756
OW4 Na1 O14 152.3(4) . 2_756
OW4 Na1 O12 79.6(4) 3_856 3_756
OW1 Na1 O12 160.8(4) . 3_756
OW2 Na1 O12 157.4(4) . 3_756
O7 Na1 O12 78.26(16) . 3_756
OW3 Na1 O12 70.6(3) 3_856 3_756
OW4 Na1 O12 86.2(3) . 3_756
O14 Na1 O12 106.69(17) 2_756 3_756
OW4 Na1 OW3 86.6(6) 3_856 .
OW1 Na1 OW3 68.8(4) . .
OW2 Na1 OW3 82.1(4) . .
O7 Na1 OW3 91.3(3) . .
OW3 Na1 OW3 93.5(4) 3_856 .
OW4 Na1 OW3 14.0(4) . .
O14 Na1 OW3 152.5(3) 2_756 .
O12 Na1 OW3 96.3(3) 3_756 .
OW4 Na1 Na1 43.7(5) 3_856 3_856
OW1 Na1 Na1 94.2(4) . 3_856
OW2 Na1 Na1 110.8(4) . 3_856
O7 Na1 Na1 127.51(18) . 3_856
OW3 Na1 Na1 49.9(4) 3_856 3_856
OW4 Na1 Na1 31.5(4) . 3_856
O14 Na1 Na1 124.49(17) 2_756 3_856
O12 Na1 Na1 81.66(15) 3_756 3_856
OW3 Na1 Na1 43.6(3) . 3_856
Na1 OW3 Na1 86.5(4) 3_856 .
Na1 OW4 Na1 104.8(6) 3_856 .

loop_
_geom_bond_atom_site_label_1
_geom_bond_atom_site_label_2
_geom_bond_distance
_geom_bond_site_symmetry_2
Mo1 O7 1.706(4) .
Mo1 O8 1.709(4) .
Mo1 O4 1.918(3) .
Mo1 O5 1.948(3) .
Mo1 O1 2.287(3) .
Mo1 O2 2.322(3) .
Mo2 O10 1.709(4) .
Mo2 O9 1.721(4) .
Mo2 O5 1.911(4) .
Mo2 O6 1.926(4) .
Mo2 O3 2.289(3) .
Mo2 O2 2.306(3) .
Mo3 O12 1.710(4) .
Mo3 O11 1.711(4) .
Mo3 O4 1.923(3) 3_756
Mo3 O6 1.933(3) .
Mo3 O1 2.299(3) 3_756
Mo3 O3 2.301(3) .
Ag1 N2 2.160(4) .
Ag1 N1 2.162(4) .
Al1 O1 1.875(3) 3_756
Al1 O1 1.875(3) .
Al1 O2 1.902(3) 3_756
Al1 O2 1.902(3) .
Al1 O3 1.923(3) 3_756
Al1 O3 1.923(3) .
O1 Mo3 2.299(3) 3_756
O4 Mo3 1.923(3) 3_756
O7 Na1 2.372(5) .
O12 Na1 2.584(5) 3_756
O13 C1 1.328(6) .
O14 C1 1.214(6) .
O14 Na1 2.526(5) 2_746
O16 C9 1.090(15) .
O16 C9A 1.46(3) .
C1 C2 1.461(7) .
C2 C3 1.337(7) .
C3 C4 1.469(7) .
C4 C5 1.383(7) .
C4 C8 1.385(8) .
C5 N2 1.344(7) .
C6 N2 1.337(8) .
C6 C7 1.382(8) .
C7 C8 1.376(8) .
O15 C9 1.334(14) .
C9 C10 1.49(2) .
C10 C11 1.331(19) .
C11 C12 1.402(12) .
O15A C9A 1.30(3) .
C9A C10A 1.48(2) .
C10A C11A 1.30(2) .
C11A C12 1.68(2) .
C12 C13 1.396(8) .
C12 C16 1.408(11) .
C13 N1 1.337(7) .
C14 N1 1.336(8) .
C14 C15 1.387(10) .
C15 C16 1.323(12) .
Na1 OW4 1.865(17) 3_856
Na1 OW1 1.922(9) .
Na1 OW2 2.252(15) .
Na1 OW3 2.379(12) 3_856
Na1 OW4 2.462(15) .
Na1 O14 2.526(5) 2_756
Na1 O12 2.584(5) 3_756
Na1 OW3 2.641(15) .
Na1 Na1 3.446(6) 3_856
OW3 Na1 2.379(12) 3_856
OW4 Na1 1.865(17) 3_856
OW5 OW6 0.713(15) .
OW7 OW8 0.71(3) .
